data_7703819
loop_
_publ_author_name
'Rabe, Timo'
'Pewe, Harm'
'Reinsch, Helge'
'Willhammar, Tom'
'Svensson Grape, Erik'
'Stock, Norbert'

_publ_section_title
;
 Influence of the substitution pattern of four naphthalenedicarboxylic
 acids on the structures and properties of group 13 metal-organic
 frameworks and coordination polymers.
;
_journal_issue 15
_journal_name_full 'Dalton transactions (Cambridge, England : 2003)'
_journal_page_first 4861
_journal_page_last 4868
_journal_paper_doi 10.1039/d0dt00387e
_journal_volume 49
_journal_year 2020
_chemical_formula_moiety 'C12 Al O5'
_chemical_formula_sum 'C12 Al O5'
_chemical_formula_weight 251.10
_space_group_IT_number 14
_space_group_name_Hall '-P 2ybc'
_space_group_name_H-M_alt 'P 1 21/c 1'
_symmetry_cell_setting monoclinic
_symmetry_space_group_name_Hall '-P 2ybc'
_symmetry_space_group_name_H-M 'P 1 21/c 1'
_audit_update_record
;
2020-01-31 deposited with the CCDC.	2020-03-18 downloaded from the CCDC.
;
_cell_angle_alpha 90
_cell_angle_beta 116.505(9)
_cell_angle_gamma 90
_cell_formula_units_Z 4
_cell_length_a 16.9726(16)
_cell_length_b 6.6331(6)
_cell_length_c 10.0413(5)
_cell_measurement_temperature 298
_cell_volume 1011.64(16)
_diffrn_ambient_temperature 298
_diffrn_measurement_device_type 'Stoe Stadi P Combi'
_diffrn_radiation_probe x-ray
_diffrn_radiation_type 'Cu K\a'
_diffrn_radiation_wavelength 1.5406
_exptl_crystal_density_diffrn 1.649
_exptl_crystal_description powder
_pd_char_colour white
_pd_proc_ls_prof_R_factor 0.0398
_pd_proc_ls_prof_wR_expected 0.0202
_pd_proc_ls_prof_wR_factor 0.0543
_refine_ls_goodness_of_fit_all 2.69344
_refine_ls_R_I_factor 0.0236
_cod_data_source_file d0dt00387e2.cif
_cod_data_source_block Al18
_cod_depositor_comments 'Adding full bibliography for 7703815--7703820.cif.'
_cod_original_cell_volume 1011.63(16)
_cod_original_sg_symbol_H-M P21/C
_cod_database_code 7703819

loop_
_symmetry_equiv_pos_as_xyz
'x, y, z '
'-x, y+1/2, -z+1/2 '
'x, -y+1/2, z+1/2 '
'-x, -y, -z '

loop_
_atom_site_label
_atom_site_type_symbol
_atom_site_symmetry_multiplicity
_atom_site_fract_x
_atom_site_fract_y
_atom_site_fract_z
_atom_site_occupancy
_atom_site_B_iso_or_equiv
Al1 Al 4 -0.0054(11) 0.903(2) 0.2349(16) 1 0.60(16)
O1 O 4 -0.0041(17) 0.659(4) 0.332(2) 1 0.60(16)
O2 O 4 -0.0990(17) 1.024(3) 0.274(2) 1 0.60(16)
O3 O 4 -0.1029(16) 1.349(4) 0.2687(19) 1 0.60(16)
C1 C 4 -0.142(2) 1.187(6) 0.261(4) 1 0.60(16)
C13 C 4 -0.117(2) 0.848(6) 0.517(4) 1 0.60(16)
O4 O 4 -0.0850(12) 0.680(4) 0.549(3) 1 0.60(16)
O5 O 4 -0.0814(15) 1.010(4) 0.570(2) 1 0.60(16)
C2 C 4 -0.23518 1.1764 0.24478 1 0.60(16)
C3 C 4 -0.29515 1.31535 0.14631 1 0.60(16)
C4 C 4 -0.38483 1.28799 0.0893 1 0.60(16)
C5 C 4 -0.41776 1.12219 0.12928 1 0.60(16)
C6 C 4 -0.36114 0.98224 0.22884 1 0.60(16)
C7 C 4 -0.26816 1.00863 0.29282 1 0.60(16)
C8 C 4 -0.39774 0.81572 0.26415 1 0.60(16)
C9 C 4 -0.34459 0.6735 0.36228 1 0.60(16)
C11 C 4 -0.2545 0.6971 0.42896 1 0.60(16)
C12 C 4 -0.21442 0.86534 0.40047 1 0.60(16)

loop_
_geom_angle_atom_site_label_1
_geom_angle_atom_site_label_2
_geom_angle_atom_site_label_3
_geom_angle
_geom_angle_site_symmetry_1
_geom_angle_site_symmetry_2
_geom_angle_site_symmetry_3
O1 Al1 O4 92.7(11) 2_555 1_555 3_564
O1 Al1 O1 171.2(10) 1_555 1_555 2_555
O1 Al1 O4 96.0(12) 1_555 1_555 3_564
O3 Al1 O1 93.7(14) 2_545 1_555 1_555
O3 Al1 O1 85.5(15) 2_545 1_555 2_555
O3 Al1 O4 101.9(13) 2_545 1_555 3_564
O5 Al1 O3 76.6(12) 4_576 1_555 2_545
O5 Al1 O1 84.4(11) 4_576 1_555 1_555
O5 Al1 O1 86.8(11) 4_576 1_555 2_555
O5 Al1 O4 178.5(15) 4_576 1_555 3_564
O2 Al1 O5 89.7(13) 1_555 1_555 4_576
O2 Al1 O3 163.5(12) 1_555 1_555 2_545
O2 Al1 O1 94.0(15) 1_555 1_555 1_555
O2 Al1 O1 84.7(13) 1_555 1_555 2_555
O2 Al1 O4 91.7(12) 1_555 1_555 3_564
C13 Al1 O2 94.2(12) 3_564 1_555 1_555
C13 Al1 O5 158.9(13) 3_564 1_555 4_576
C13 Al1 O3 101.9(13) 3_564 1_555 2_545
C13 Al1 O1 74.6(11) 3_564 1_555 1_555
C13 Al1 O1 114.2(11) 3_564 1_555 2_555
C13 Al1 O4 21.4(11) 3_564 1_555 3_564
C1 Al1 C13 89.9(12) 2_545 1_555 3_564
C1 Al1 O2 167.8(12) 2_545 1_555 1_555
C1 Al1 O5 82.5(12) 2_545 1_555 4_576
C1 Al1 O3 19.2(12) 2_545 1_555 2_545
C1 Al1 O1 76.0(13) 2_545 1_555 1_555
C1 Al1 O1 104.2(15) 2_545 1_555 2_555
C1 Al1 O4 96.2(12) 2_545 1_555 3_564
C13 Al1 C1 89.1(11) 4_576 1_555 2_545
C13 Al1 C13 176.3(14) 4_576 1_555 3_564
C13 Al1 O2 86.1(11) 4_576 1_555 1_555
C13 Al1 O5 17.4(11) 4_576 1_555 4_576
C13 Al1 O3 78.1(11) 4_576 1_555 2_545
C13 Al1 O1 101.7(11) 4_576 1_555 1_555
C13 Al1 O1 69.5(10) 4_576 1_555 2_555
C13 Al1 O4 162.3(13) 4_576 1_555 3_564
C1 Al1 C13 82.0(10) 1_555 1_555 4_576
C1 Al1 C1 170.7(12) 1_555 1_555 2_545
C1 Al1 C13 99.2(11) 1_555 1_555 3_564
C1 Al1 O2 14.3(10) 1_555 1_555 1_555
C1 Al1 O5 89.6(12) 1_555 1_555 4_576
C1 Al1 O3 152.9(13) 1_555 1_555 2_545
C1 Al1 O1 108.3(15) 1_555 1_555 1_555
C1 Al1 O1 70.4(13) 1_555 1_555 2_555
C1 Al1 O4 91.6(11) 1_555 1_555 3_564
O2 Al1 C1 163.2(11) 2_545 1_555 1_555
O2 Al1 C13 106.3(10) 2_545 1_555 4_576
O2 Al1 C1 24.4(10) 2_545 1_555 2_545
O2 Al1 C13 71.7(10) 2_545 1_555 3_564
O2 Al1 O2 149.2(11) 2_545 1_555 1_555
O2 Al1 O5 94.8(10) 2_545 1_555 4_576
O2 Al1 O3 43.4(11) 2_545 1_555 2_545
O2 Al1 O1 56.3(11) 2_545 1_555 1_555
O2 Al1 O1 126.0(14) 2_545 1_555 2_555
O2 Al1 O4 84.3(10) 2_545 1_555 3_564
O5 Al1 O2 52.3(7) 3_564 1_555 2_545
O5 Al1 C1 115.2(10) 3_564 1_555 1_555
O5 Al1 C13 154.1(9) 3_564 1_555 4_576
O5 Al1 C1 74.0(9) 3_564 1_555 2_545
O5 Al1 C13 22.6(8) 3_564 1_555 3_564
O5 Al1 O2 106.3(10) 3_564 1_555 1_555
O5 Al1 O5 137.3(11) 3_564 1_555 4_576
O5 Al1 O3 90.1(11) 3_564 1_555 2_545
O5 Al1 O1 55.7(8) 3_564 1_555 1_555
O5 Al1 O1 133.0(10) 3_564 1_555 2_555
O5 Al1 O4 42.7(9) 3_564 1_555 3_564
Al1 O1 Al1 125.3(13) 1_555 1_555 2_545
O3 O1 Al1 135.1(11) 1_545 1_555 1_555
O3 O1 Al1 47.6(11) 1_545 1_555 2_545
O5 O1 O3 168.7(16) 4_576 1_555 1_545
O5 O1 Al1 48.8(9) 4_576 1_555 1_555
O5 O1 Al1 142.3(18) 4_576 1_555 2_545
O2 O1 O5 94.7(13) 2_545 1_555 4_576
O2 O1 O3 96.2(13) 2_545 1_555 1_545
O2 O1 Al1 86.3(13) 2_545 1_555 1_555
O2 O1 Al1 49.4(11) 2_545 1_555 2_545
O5 O1 O2 64.1(10) 3_564 1_555 2_545
O5 O1 O5 134.0(12) 3_564 1_555 4_576
O5 O1 O3 54.7(9) 3_564 1_555 1_545
O5 O1 Al1 87.7(10) 3_564 1_555 1_555
O5 O1 Al1 47.8(8) 3_564 1_555 2_545
O4 O1 O5 91.0(11) 4_566 1_555 3_564
O4 O1 O2 62.5(10) 4_566 1_555 2_545
O4 O1 O5 115.9(10) 4_566 1_555 4_576
O4 O1 O3 67.1(10) 4_566 1_555 1_545
O4 O1 Al1 145.6(17) 4_566 1_555 1_555
O4 O1 Al1 43.2(8) 4_566 1_555 2_545
O3 O1 O4 102.4(13) 2_545 1_555 4_566
O3 O1 O5 86.7(10) 2_545 1_555 3_564
O3 O1 O2 47.7(10) 2_545 1_555 2_545
O3 O1 O5 52.9(10) 2_545 1_555 4_576
O3 O1 O3 138.3(12) 2_545 1_555 1_545
O3 O1 Al1 43.2(10) 2_545 1_555 1_555
O3 O1 Al1 96.1(15) 2_545 1_555 2_545
O4 O1 O3 63.2(8) 3_564 1_555 2_545
O4 O1 O4 134.9(12) 3_564 1_555 4_566
O4 O1 O5 48.2(8) 3_564 1_555 3_564
O4 O1 O2 80.0(10) 3_564 1_555 2_545
O4 O1 O5 90.0(11) 3_564 1_555 4_576
O4 O1 O3 94.9(9) 3_564 1_555 1_545
O4 O1 Al1 41.3(7) 3_564 1_555 1_555
O4 O1 Al1 93.6(10) 3_564 1_555 2_545
O2 O1 O4 58.6(9) 1_555 1_555 3_564
O2 O1 O3 86.5(12) 1_555 1_555 2_545
O2 O1 O4 166.2(13) 1_555 1_555 4_566
O2 O1 O5 100.1(9) 1_555 1_555 3_564
O2 O1 O2 129.9(12) 1_555 1_555 2_545
O2 O1 O5 61.4(10) 1_555 1_555 4_576
O2 O1 O3 112.9(12) 1_555 1_555 1_545
O2 O1 Al1 44.2(11) 1_555 1_555 1_555
O2 O1 Al1 147.3(11) 1_555 1_555 2_545
C13 O1 O2 75.3(11) 3_564 1_555 1_555
C13 O1 O4 25.0(10) 3_564 1_555 3_564
C13 O1 O3 80.2(11) 3_564 1_555 2_545
C13 O1 O4 116.2(14) 3_564 1_555 4_566
C13 O1 O5 25.3(10) 3_564 1_555 3_564
C13 O1 O2 77.5(11) 3_564 1_555 2_545
C13 O1 O5 114.9(14) 3_564 1_555 4_576
C13 O1 O3 70.6(11) 3_564 1_555 1_545
C13 O1 Al1 66.2(11) 3_564 1_555 1_555
C13 O1 Al1 73.1(11) 3_564 1_555 2_545
C1 O1 C13 84.1(12) 2_545 1_555 3_564
C1 O1 O2 110.8(14) 2_545 1_555 1_555
C1 O1 O4 75.9(10) 2_545 1_555 3_564
C1 O1 O3 24.4(10) 2_545 1_555 2_545
C1 O1 O4 79.0(12) 2_545 1_555 4_566
C1 O1 O5 80.0(11) 2_545 1_555 3_564
C1 O1 O2 24.8(10) 2_545 1_555 2_545
C1 O1 O5 70.4(12) 2_545 1_555 4_576
C1 O1 O3 120.7(14) 2_545 1_555 1_545
C1 O1 Al1 66.9(13) 2_545 1_555 1_555
C1 O1 Al1 74.2(14) 2_545 1_555 2_545
O4 O1 C1 155.7(9) 1_555 1_555 2_545
O4 O1 C13 119.5(13) 1_555 1_555 3_564
O4 O1 O2 73.3(10) 1_555 1_555 1_555
O4 O1 O4 122.8(11) 1_555 1_555 3_564
O4 O1 O3 145.5(12) 1_555 1_555 2_545
O4 O1 O4 93.7(10) 1_555 1_555 4_566
O4 O1 O5 123.7(13) 1_555 1_555 3_564
O4 O1 O2 156.0(12) 1_555 1_555 2_545
O4 O1 O5 92.7(11) 1_555 1_555 4_576
O4 O1 O3 76.1(11) 1_555 1_555 1_545
O4 O1 Al1 115.3(15) 1_555 1_555 1_555
O4 O1 Al1 116.0(15) 1_555 1_555 2_545
Al1 O2 C1 143(3) 1_555 1_555 1_555
O3 O2 Al1 115.0(17) 1_555 1_555 1_555
O3 O2 C1 31.1(19) 1_555 1_555 1_555
C2 O2 O3 64.0(10) 1_555 1_555 1_555
C2 O2 Al1 163.6(11) 1_555 1_555 1_555
C2 O2 C1 33.0(19) 1_555 1_555 1_555
O1 O2 C2 126.3(11) 2_555 1_555 1_555
O1 O2 O3 70.2(13) 2_555 1_555 1_555
O1 O2 Al1 45.9(10) 2_555 1_555 1_555
O1 O2 C1 97(2) 2_555 1_555 1_555
O4 O2 O1 60.4(10) 3_564 1_555 2_555
O4 O2 C2 122.6(8) 3_564 1_555 1_555
O4 O2 O3 119.2(13) 3_564 1_555 1_555
O4 O2 Al1 42.1(7) 3_564 1_555 1_555
O4 O2 C1 126(2) 3_564 1_555 1_555
O5 O2 O4 86.9(11) 4_576 1_555 3_564
O5 O2 O1 58.6(10) 4_576 1_555 2_555
O5 O2 C2 149.5(10) 4_576 1_555 1_555
O5 O2 O3 96.3(12) 4_576 1_555 1_555
O5 O2 Al1 44.7(9) 4_576 1_555 1_555
O5 O2 C1 124.5(19) 4_576 1_555 1_555
O1 O2 O5 54.9(9) 1_555 1_555 4_576
O1 O2 O4 59.7(8) 1_555 1_555 3_564
O1 O2 O1 87.4(10) 1_555 1_555 2_555
O1 O2 C2 144.1(13) 1_555 1_555 1_555
O1 O2 O3 150.6(15) 1_555 1_555 1_555
O1 O2 Al1 41.8(9) 1_555 1_555 1_555
O1 O2 C1 174(2) 1_555 1_555 1_555
C13 O2 O1 75.0(11) 1_555 1_555 1_555
C13 O2 O5 89.8(10) 1_555 1_555 4_576
C13 O2 O4 126.2(13) 1_555 1_555 3_564
C13 O2 O1 148.2(12) 1_555 1_555 2_555
C13 O2 C2 79.0(12) 1_555 1_555 1_555
C13 O2 O3 114.5(15) 1_555 1_555 1_555
C13 O2 Al1 114.2(12) 1_555 1_555 1_555
C13 O2 C1 99(3) 1_555 1_555 1_555
O5 O2 C13 24.9(9) 1_555 1_555 1_555
O5 O2 O1 88.3(9) 1_555 1_555 1_555
O5 O2 O5 80.3(11) 1_555 1_555 4_576
O5 O2 O4 146.9(11) 1_555 1_555 3_564
O5 O2 O1 131.7(10) 1_555 1_555 2_555
O5 O2 C2 77.8(10) 1_555 1_555 1_555
O5 O2 O3 92.5(11) 1_555 1_555 1_555
O5 O2 Al1 118.4(11) 1_555 1_555 1_555
O5 O2 C1 85(2) 1_555 1_555 1_555
C7 O2 O5 65.5(8) 1_555 1_555 1_555
C7 O2 C13 56.7(9) 1_555 1_555 1_555
C7 O2 O1 115.9(11) 1_555 1_555 1_555
C7 O2 O5 145.3(11) 1_555 1_555 4_576
C7 O2 O4 118.7(9) 1_555 1_555 3_564
C7 O2 O1 153.3(10) 1_555 1_555 2_555
C7 O2 C2 28.4(4) 1_555 1_555 1_555
C7 O2 O3 90.9(12) 1_555 1_555 1_555
C7 O2 Al1 152.8(11) 1_555 1_555 1_555
C7 O2 C1 60(2) 1_555 1_555 1_555
C12 O2 C7 27.8(3) 1_555 1_555 1_555
C12 O2 O5 47.4(7) 1_555 1_555 1_555
C12 O2 C13 30.7(7) 1_555 1_555 1_555
C12 O2 O1 91.8(9) 1_555 1_555 1_555
C12 O2 O5 120.3(10) 1_555 1_555 4_576
C12 O2 O4 119.8(9) 1_555 1_555 3_564
C12 O2 O1 178.9(8) 1_555 1_555 2_555
C12 O2 C2 54.6(6) 1_555 1_555 1_555
C12 O2 O3 110.2(14) 1_555 1_555 1_555
C12 O2 Al1 133.4(11) 1_555 1_555 1_555
C12 O2 C1 83(2) 1_555 1_555 1_555
Al1 O2 C12 142.7(10) 2_555 1_555 1_555
Al1 O2 C7 127.8(9) 2_555 1_555 1_555
Al1 O2 O5 105.0(8) 2_555 1_555 1_555
Al1 O2 C13 129.7(10) 2_555 1_555 1_555
Al1 O2 O1 114.9(12) 2_555 1_555 1_555
Al1 O2 O5 65.1(8) 2_555 1_555 4_576
Al1 O2 O4 96.7(11) 2_555 1_555 3_564
Al1 O2 O1 37.4(8) 2_555 1_555 2_555
Al1 O2 C2 100.7(8) 2_555 1_555 1_555
Al1 O2 O3 36.9(10) 2_555 1_555 1_555
Al1 O2 Al1 78.6(10) 2_555 1_555 1_555
Al1 O2 C1 68(2) 2_555 1_555 1_555
Al1 O3 C1 131(3) 2_555 1_555 1_555
O2 O3 Al1 99.7(16) 1_555 1_555 2_555
O2 O3 C1 32(2) 1_555 1_555 1_555
O5 O3 O2 113.4(15) 3_574 1_555 1_555
O5 O3 Al1 52.7(9) 3_574 1_555 2_555
O5 O3 C1 124(2) 3_574 1_555 1_555
C2 O3 O5 125.6(9) 1_555 1_555 3_574
C2 O3 O2 63.2(11) 1_555 1_555 1_555
C2 O3 Al1 161.6(16) 1_555 1_555 2_555
C2 O3 C1 31.3(19) 1_555 1_555 1_555
O1 O3 C2 151.6(14) 1_565 1_555 1_555
O1 O3 O5 64.1(10) 1_565 1_555 3_574
O1 O3 O2 142.3(15) 1_565 1_555 1_555
O1 O3 Al1 46.9(10) 1_565 1_555 2_555
O1 O3 C1 169.5(18) 1_565 1_555 1_555
O1 O3 O1 89.6(10) 2_555 1_555 1_565
O1 O3 C2 118.6(12) 2_555 1_555 1_555
O1 O3 O5 59.7(10) 2_555 1_555 3_574
O1 O3 O2 62.1(13) 2_555 1_555 1_555
O1 O3 Al1 43.1(10) 2_555 1_555 2_555
O1 O3 C1 90(2) 2_555 1_555 1_555
O4 O3 O1 58.6(9) 4_576 1_555 2_555
O4 O3 O1 58.6(9) 4_576 1_555 1_565
O4 O3 C2 137.7(11) 4_576 1_555 1_555
O4 O3 O5 91.1(12) 4_576 1_555 3_574
O4 O3 O2 84.6(11) 4_576 1_555 1_555
O4 O3 Al1 38.4(8) 4_576 1_555 2_555
O4 O3 C1 113(2) 4_576 1_555 1_555
C3 O3 O4 165.0(11) 1_555 1_555 4_576
C3 O3 O1 127.1(9) 1_555 1_555 2_555
C3 O3 O1 130.6(12) 1_555 1_555 1_565
C3 O3 C2 28.3(3) 1_555 1_555 1_555
C3 O3 O5 103.7(8) 1_555 1_555 3_574
C3 O3 O2 87.1(11) 1_555 1_555 1_555
C3 O3 Al1 156.3(10) 1_555 1_555 2_555
C3 O3 C1 56.4(18) 1_555 1_555 1_555
C13 O3 C3 92.2(8) 3_574 1_555 1_555
C13 O3 O4 102.7(12) 3_574 1_555 4_576
C13 O3 O1 79.9(11) 3_574 1_555 2_555
C13 O3 O1 59.6(9) 3_574 1_555 1_565
C13 O3 C2 118.8(9) 3_574 1_555 1_555
C13 O3 O5 20.2(10) 3_574 1_555 3_574
C13 O3 O2 130.3(14) 3_574 1_555 1_555
C13 O3 Al1 66.0(10) 3_574 1_555 2_555
C13 O3 C1 130.6(18) 3_574 1_555 1_555
O2 C1 O3 117(3) 1_555 1_555 1_555
C2 C1 O2 120(3) 1_555 1_555 1_555
C2 C1 O3 123(3) 1_555 1_555 1_555
C3 C1 C2 30.6(7) 1_555 1_555 1_555
C3 C1 O2 141(2) 1_555 1_555 1_555
C3 C1 O3 99(2) 1_555 1_555 1_555
C7 C1 C3 57.4(7) 1_555 1_555 1_555
C7 C1 C2 27.4(9) 1_555 1_555 1_555
C7 C1 O2 94(2) 1_555 1_555 1_555
C7 C1 O3 147(3) 1_555 1_555 1_555
Al1 C1 C7 172.5(14) 2_555 1_555 1_555
Al1 C1 C3 124.2(16) 2_555 1_555 1_555
Al1 C1 C2 152(2) 2_555 1_555 1_555
Al1 C1 O2 88(2) 2_555 1_555 1_555
Al1 C1 O3 29.7(18) 2_555 1_555 1_555
O1 C1 Al1 37.1(8) 2_555 1_555 2_555
O1 C1 C7 148.1(17) 2_555 1_555 1_555
O1 C1 C3 135.4(14) 2_555 1_555 1_555
O1 C1 C2 157(2) 2_555 1_555 1_555
O1 C1 O2 58(2) 2_555 1_555 1_555
O1 C1 O3 65(2) 2_555 1_555 1_555
O5 C1 O1 110.0(11) 1_555 1_555 2_555
O5 C1 Al1 106.4(10) 1_555 1_555 2_555
O5 C1 C7 67.6(11) 1_555 1_555 1_555
O5 C1 C3 114.6(16) 1_555 1_555 1_555
O5 C1 C2 87.4(18) 1_555 1_555 1_555
O5 C1 O2 69.8(19) 1_555 1_555 1_555
O5 C1 O3 110.0(18) 1_555 1_555 1_555
C12 C1 O5 45.0(7) 1_555 1_555 1_555
C12 C1 O1 130.2(14) 1_555 1_555 2_555
C12 C1 Al1 149.2(11) 1_555 1_555 2_555
C12 C1 C7 27.2(4) 1_555 1_555 1_555
C12 C1 C3 84.4(11) 1_555 1_555 1_555
C12 C1 C2 54.0(13) 1_555 1_555 1_555
C12 C1 O2 72(2) 1_555 1_555 1_555
C12 C1 O3 151(2) 1_555 1_555 1_555
Al1 C1 C12 94.7(11) 1_555 1_555 1_555
Al1 C1 O5 85.8(10) 1_555 1_555 1_555
Al1 C1 O1 35.5(8) 1_555 1_555 2_555
Al1 C1 Al1 67.8(8) 1_555 1_555 2_555
Al1 C1 C7 115.2(14) 1_555 1_555 1_555
Al1 C1 C3 147.3(14) 1_555 1_555 1_555
Al1 C1 C2 139(2) 1_555 1_555 1_555
Al1 C1 O2 22.4(18) 1_555 1_555 1_555
Al1 C1 O3 97(2) 1_555 1_555 1_555
O5 C13 O4 127(3) 1_555 1_555 1_555
C12 C13 O5 115(3) 1_555 1_555 1_555
C12 C13 O4 118(3) 1_555 1_555 1_555
C10 C13 C12 36.0(9) 1_555 1_555 1_555
C10 C13 O5 140(3) 1_555 1_555 1_555
C10 C13 O4 88(2) 1_555 1_555 1_555
Al1 C13 C10 105.3(16) 3_565 1_555 1_555
Al1 C13 C12 141(2) 3_565 1_555 1_555
Al1 C13 O5 98.9(17) 3_565 1_555 1_555
Al1 C13 O4 33.2(14) 3_565 1_555 1_555
C7 C13 Al1 161.7(17) 1_555 1_555 3_565
C7 C13 C10 56.4(6) 1_555 1_555 1_555
C7 C13 C12 20.6(8) 1_555 1_555 1_555
C7 C13 O5 97(2) 1_555 1_555 1_555
C7 C13 O4 135(2) 1_555 1_555 1_555
O2 C13 C7 63.8(9) 1_555 1_555 1_555
O2 C13 Al1 129.3(17) 1_555 1_555 3_565
O2 C13 C10 108.9(11) 1_555 1_555 1_555
O2 C13 C12 78.8(14) 1_555 1_555 1_555
O2 C13 O5 78(2) 1_555 1_555 1_555
O2 C13 O4 113(3) 1_555 1_555 1_555
O1 C13 O2 132.6(15) 3_565 1_555 1_555
O1 C13 C7 145.7(17) 3_565 1_555 1_555
O1 C13 Al1 39.2(8) 3_565 1_555 3_565
O1 C13 C10 118.5(17) 3_565 1_555 1_555
O1 C13 C12 143(2) 3_565 1_555 1_555
O1 C13 O5 65.4(17) 3_565 1_555 1_555
O1 C13 O4 72.3(18) 3_565 1_555 1_555
Al1 C13 O1 37.4(8) 4_576 1_555 3_565
Al1 C13 O2 101.0(14) 4_576 1_555 1_555
Al1 C13 C7 121.6(15) 4_576 1_555 1_555
Al1 C13 Al1 71.8(6) 4_576 1_555 3_565
Al1 C13 C10 141.2(18) 4_576 1_555 1_555
Al1 C13 C12 136(2) 4_576 1_555 1_555
Al1 C13 O5 28.2(13) 4_576 1_555 1_555
Al1 C13 O4 103.1(17) 4_576 1_555 1_555
O3 C13 Al1 35.9(8) 3_575 1_555 4_576
O3 C13 O1 49.8(9) 3_575 1_555 3_565
O3 C13 O2 115.4(15) 3_575 1_555 1_555
O3 C13 C7 97.0(13) 3_575 1_555 1_555
O3 C13 Al1 88.3(10) 3_575 1_555 3_565
O3 C13 C10 106.8(16) 3_575 1_555 1_555
O3 C13 C12 103.8(19) 3_575 1_555 1_555
O3 C13 O5 42(2) 3_575 1_555 1_555
O3 C13 O4 121(2) 3_575 1_555 1_555
Al1 O4 C13 125(2) 3_565 1_555 1_555
O5 O4 Al1 103.0(12) 1_555 1_555 3_565
O5 O4 C13 26.4(15) 1_555 1_555 1_555
C12 O4 O5 61.4(8) 1_555 1_555 1_555
C12 O4 Al1 148.2(16) 1_555 1_555 3_565
C12 O4 C13 35.1(16) 1_555 1_555 1_555
C10 O4 C12 32.5(2) 1_555 1_555 1_555
C10 O4 O5 88.7(10) 1_555 1_555 1_555
C10 O4 Al1 130.7(15) 1_555 1_555 3_565
C10 O4 C13 63.9(18) 1_555 1_555 1_555
O1 O4 C10 122.5(11) 4_566 1_555 1_555
O1 O4 C12 153.6(11) 4_566 1_555 1_555
O1 O4 O5 144.0(10) 4_566 1_555 1_555
O1 O4 Al1 44.1(8) 4_566 1_555 3_565
O1 O4 C13 169(2) 4_566 1_555 1_555
O2 O4 O1 57.1(10) 3_565 1_555 4_566
O2 O4 C10 85.3(9) 3_565 1_555 1_555
O2 O4 C12 112.2(11) 3_565 1_555 1_555
O2 O4 O5 115.0(14) 3_565 1_555 1_555
O2 O4 Al1 46.1(10) 3_565 1_555 3_565
O2 O4 C13 118(3) 3_565 1_555 1_555
O1 O4 O2 61.8(9) 3_565 1_555 3_565
O1 O4 O1 86.8(7) 3_565 1_555 4_566
O1 O4 C10 113.7(11) 3_565 1_555 1_555
O1 O4 C12 110.0(11) 3_565 1_555 1_555
O1 O4 O5 62.4(10) 3_565 1_555 1_555
O1 O4 Al1 42.7(9) 3_565 1_555 3_565
O1 O4 C13 83(2) 3_565 1_555 1_555
O3 O4 O1 58.2(9) 4_576 1_555 3_565
O3 O4 O2 85.5(9) 4_576 1_555 3_565
O3 O4 O1 54.3(9) 4_576 1_555 4_566
O3 O4 C10 170.1(13) 4_576 1_555 1_555
O3 O4 C12 152.0(12) 4_576 1_555 1_555
O3 O4 O5 91.8(10) 4_576 1_555 1_555
O3 O4 Al1 39.7(9) 4_576 1_555 3_565
O3 O4 C13 118(2) 4_576 1_555 1_555
O1 O4 O3 74.2(8) 1_555 1_555 4_576
O1 O4 O1 125.2(11) 1_555 1_555 3_565
O1 O4 O2 143.2(12) 1_555 1_555 3_565
O1 O4 O1 86.3(10) 1_555 1_555 4_566
O1 O4 C10 115.6(9) 1_555 1_555 1_555
O1 O4 C12 99.2(9) 1_555 1_555 1_555
O1 O4 O5 96.3(13) 1_555 1_555 1_555
O1 O4 Al1 110.6(12) 1_555 1_555 3_565
O1 O4 C13 98(3) 1_555 1_555 1_555
Al1 O5 C13 134(2) 4_576 1_555 1_555
O4 O5 Al1 111.6(12) 1_555 1_555 4_576
O4 O5 C13 26.2(16) 1_555 1_555 1_555
C12 O5 O4 63.0(7) 1_555 1_555 1_555
C12 O5 Al1 155.0(17) 1_555 1_555 4_576
C12 O5 C13 36.7(17) 1_555 1_555 1_555
O3 O5 C12 108.2(13) 3_575 1_555 1_555
O3 O5 O4 117.6(16) 3_575 1_555 1_555
O3 O5 Al1 50.7(11) 3_575 1_555 4_576
O3 O5 C13 118(3) 3_575 1_555 1_555
O1 O5 O3 67.5(11) 4_576 1_555 3_575
O1 O5 C12 145.5(12) 4_576 1_555 1_555
O1 O5 O4 150.8(13) 4_576 1_555 1_555
O1 O5 Al1 46.8(8) 4_576 1_555 4_576
O1 O5 C13 174(3) 4_576 1_555 1_555
O1 O5 O1 92.2(8) 3_565 1_555 4_576
O1 O5 O3 61.1(11) 3_565 1_555 3_575
O1 O5 C12 116.3(12) 3_565 1_555 1_555
O1 O5 O4 69.4(10) 3_565 1_555 1_555
O1 O5 Al1 45.3(9) 3_565 1_555 4_576
O1 O5 C13 89(2) 3_565 1_555 1_555
O2 O5 O1 57.4(10) 4_576 1_555 3_565
O2 O5 O1 63.8(9) 4_576 1_555 4_576
O2 O5 O3 95.8(10) 4_576 1_555 3_575
O2 O5 C12 147.7(12) 4_576 1_555 1_555
O2 O5 O4 87.1(10) 4_576 1_555 1_555
O2 O5 Al1 45.6(9) 4_576 1_555 4_576
O2 O5 C13 113(2) 4_576 1_555 1_555
O2 O5 O2 99.7(11) 1_555 1_555 4_576
O2 O5 O1 146.6(14) 1_555 1_555 3_565
O2 O5 O1 98.6(11) 1_555 1_555 4_576
O2 O5 O3 151.6(12) 1_555 1_555 3_575
O2 O5 C12 68.7(8) 1_555 1_555 1_555
O2 O5 O4 87.0(12) 1_555 1_555 1_555
O2 O5 Al1 136.2(15) 1_555 1_555 4_576
O2 O5 C13 77(2) 1_555 1_555 1_555
C1 O5 O2 24.9(9) 1_555 1_555 1_555
C1 O5 O2 113.5(13) 1_555 1_555 4_576
C1 O5 O1 170.0(15) 1_555 1_555 3_565
C1 O5 O1 86.4(11) 1_555 1_555 4_576
C1 O5 O3 126.8(13) 1_555 1_555 3_575
C1 O5 C12 68.8(8) 1_555 1_555 1_555
C1 O5 O4 107.8(13) 1_555 1_555 1_555
C1 O5 Al1 132.5(14) 1_555 1_555 4_576
C1 O5 C13 91(2) 1_555 1_555 1_555
C7 O5 C1 49.4(7) 1_555 1_555 1_555
C7 O5 O2 58.9(7) 1_555 1_555 1_555
C7 O5 O2 158.0(13) 1_555 1_555 4_576
C7 O5 O1 138.0(12) 1_555 1_555 3_565
C7 O5 O1 121.0(10) 1_555 1_555 4_576
C7 O5 O3 105.8(10) 1_555 1_555 3_575
C7 O5 C12 24.9(2) 1_555 1_555 1_555
C7 O5 O4 86.5(8) 1_555 1_555 1_555
C7 O5 Al1 154.7(14) 1_555 1_555 4_576
C7 O5 C13 60.5(17) 1_555 1_555 1_555
Al1 O5 C7 118.3(8) 3_565 1_555 1_555
Al1 O5 C1 138.0(12) 3_565 1_555 1_555
Al1 O5 O2 113.7(10) 3_565 1_555 1_555
Al1 O5 O2 62.7(7) 3_565 1_555 4_576
Al1 O5 O1 36.5(7) 3_565 1_555 3_565
Al1 O5 O1 120.6(8) 3_565 1_555 4_576
Al1 O5 O3 94.5(11) 3_565 1_555 3_575
Al1 O5 C12 93.5(8) 3_565 1_555 1_555
Al1 O5 O4 34.4(6) 3_565 1_555 1_555
Al1 O5 Al1 77.3(7) 3_565 1_555 4_576
Al1 O5 C13 58.5(17) 3_565 1_555 1_555
C7 C2 C3 118.790 1_555 1_555 1_555
C1 C2 C7 123.2(15) 1_555 1_555 1_555
C1 C2 C3 116.1(14) 1_555 1_555 1_555
O2 C2 C1 27.4(17) 1_555 1_555 1_555
O2 C2 C7 97.6(6) 1_555 1_555 1_555
O2 C2 C3 135.6(6) 1_555 1_555 1_555
C4 C2 O2 150.9(5) 1_555 1_555 1_555
C4 C2 C1 142.8(14) 1_555 1_555 1_555
C4 C2 C7 89.971 1_555 1_555 1_555
C4 C2 C3 28.861 1_555 1_555 1_555
O3 C2 C4 125.0(5) 1_555 1_555 1_555
O3 C2 O2 52.8(9) 1_555 1_555 1_555
O3 C2 C1 25.5(17) 1_555 1_555 1_555
O3 C2 C7 145.0(5) 1_555 1_555 1_555
O3 C2 C3 96.2(5) 1_555 1_555 1_555
C6 C2 O3 175.9(6) 1_555 1_555 1_555
C6 C2 C4 58.943 1_555 1_555 1_555
C6 C2 O2 123.3(6) 1_555 1_555 1_555
C6 C2 C1 150.7(16) 1_555 1_555 1_555
C6 C2 C7 31.082 1_555 1_555 1_555
C6 C2 C3 87.800 1_555 1_555 1_555
C12 C2 C6 58.903 1_555 1_555 1_555
C12 C2 O3 117.2(5) 1_555 1_555 1_555
C12 C2 C4 117.747 1_555 1_555 1_555
C12 C2 O2 73.8(6) 1_555 1_555 1_555
C12 C2 C1 96.9(15) 1_555 1_555 1_555
C12 C2 C7 27.821 1_555 1_555 1_555
C12 C2 C3 146.463 1_555 1_555 1_555
C5 C2 C12 88.529 1_555 1_555 1_555
C5 C2 C6 29.661 1_555 1_555 1_555
C5 C2 O3 154.3(5) 1_555 1_555 1_555
C5 C2 C4 29.285 1_555 1_555 1_555
C5 C2 O2 144.7(5) 1_555 1_555 1_555
C5 C2 C1 163.1(13) 1_555 1_555 1_555
C5 C2 C7 60.718 1_555 1_555 1_555
C5 C2 C3 58.146 1_555 1_555 1_555
C2 C3 C4 121.739 1_555 1_555 1_555
C5 C3 C2 91.893 1_555 1_555 1_555
C5 C3 C4 29.847 1_555 1_555 1_555
C7 C3 C5 61.082 1_555 1_555 1_555
C7 C3 C2 30.862 1_555 1_555 1_555
C7 C3 C4 90.921 1_555 1_555 1_555
C1 C3 C7 63.6(10) 1_555 1_555 1_555
C1 C3 C5 123.3(10) 1_555 1_555 1_555
C1 C3 C2 33.3(10) 1_555 1_555 1_555
C1 C3 C4 152.0(10) 1_555 1_555 1_555
C6 C3 C1 93.8(10) 1_555 1_555 1_555
C6 C3 C7 30.963 1_555 1_555 1_555
C6 C3 C5 30.122 1_555 1_555 1_555
C6 C3 C2 61.777 1_555 1_555 1_555
C6 C3 C4 59.968 1_555 1_555 1_555
O3 C3 C6 117.3(5) 1_555 1_555 1_555
O3 C3 C1 24.9(11) 1_555 1_555 1_555
O3 C3 C7 86.4(5) 1_555 1_555 1_555
O3 C3 C5 147.4(5) 1_555 1_555 1_555
O3 C3 C2 55.5(5) 1_555 1_555 1_555
O3 C3 C4 176.8(6) 1_555 1_555 1_555
C3 C4 C5 120.163 1_555 1_555 1_555
C6 C4 C3 90.146 1_555 1_555 1_555
C6 C4 C5 30.019 1_555 1_555 1_555
C2 C4 C6 60.751 1_555 1_555 1_555
C2 C4 C3 29.399 1_555 1_555 1_555
C2 C4 C5 90.764 1_555 1_555 1_555
C7 C4 C2 30.380 1_555 1_555 1_555
C7 C4 C6 30.400 1_555 1_555 1_555
C7 C4 C3 59.757 1_555 1_555 1_555
C7 C4 C5 60.418 1_555 1_555 1_555
C6 C5 C4 120.340 1_555 1_555 1_555
C8 C5 C6 30.955 1_555 1_555 1_555
C8 C5 C4 151.289 1_555 1_555 1_555
C3 C5 C8 121.299 1_555 1_555 1_555
C3 C5 C6 90.353 1_555 1_555 1_555
C3 C5 C4 29.990 1_555 1_555 1_555
C7 C5 C3 60.414 1_555 1_555 1_555
C7 C5 C8 60.901 1_555 1_555 1_555
C7 C5 C6 29.946 1_555 1_555 1_555
C7 C5 C4 90.396 1_555 1_555 1_555
C2 C5 C7 30.478 1_555 1_555 1_555
C2 C5 C3 29.961 1_555 1_555 1_555
C2 C5 C8 91.339 1_555 1_555 1_555
C2 C5 C6 60.398 1_555 1_555 1_555
C2 C5 C4 59.951 1_555 1_555 1_555
C8 C6 C5 118.099 1_555 1_555 1_555
C7 C6 C8 120.959 1_555 1_555 1_555
C7 C6 C5 120.942 1_555 1_555 1_555
C9 C6 C7 91.320 1_555 1_555 1_555
C9 C6 C8 29.639 1_555 1_555 1_555
C9 C6 C5 147.738 1_555 1_555 1_555
C4 C6 C9 177.356 1_555 1_555 1_555
C4 C6 C7 91.304 1_555 1_555 1_555
C4 C6 C8 147.734 1_555 1_555 1_555
C4 C6 C5 29.641 1_555 1_555 1_555
C12 C6 C4 122.333 1_555 1_555 1_555
C12 C6 C9 60.301 1_555 1_555 1_555
C12 C6 C7 31.084 1_555 1_555 1_555
C12 C6 C8 89.927 1_555 1_555 1_555
C12 C6 C5 151.920 1_555 1_555 1_555
C2 C6 C12 62.136 1_555 1_555 1_555
C2 C6 C4 60.306 1_555 1_555 1_555
C2 C6 C9 122.305 1_555 1_555 1_555
C2 C6 C7 31.052 1_555 1_555 1_555
C2 C6 C8 151.900 1_555 1_555 1_555
C2 C6 C5 89.941 1_555 1_555 1_555
C10 C6 C2 92.475 1_555 1_555 1_555
C10 C6 C12 30.427 1_555 1_555 1_555
C10 C6 C4 152.753 1_555 1_555 1_555
C10 C6 C9 29.877 1_555 1_555 1_555
C10 C6 C7 61.453 1_555 1_555 1_555
C10 C6 C8 59.513 1_555 1_555 1_555
C10 C6 C5 177.490 1_555 1_555 1_555
C3 C6 C10 122.880 1_555 1_555 1_555
C3 C6 C2 30.422 1_555 1_555 1_555
C3 C6 C12 92.489 1_555 1_555 1_555
C3 C6 C4 29.886 1_555 1_555 1_555
C3 C6 C9 152.727 1_555 1_555 1_555
C3 C6 C7 61.428 1_555 1_555 1_555
C3 C6 C8 177.377 1_555 1_555 1_555
C3 C6 C5 59.525 1_555 1_555 1_555
C2 C7 C12 124.346 1_555 1_555 1_555
C6 C7 C2 117.866 1_555 1_555 1_555
C6 C7 C12 117.789 1_555 1_555 1_555
C10 C7 C6 87.570 1_555 1_555 1_555
C10 C7 C2 154.428 1_555 1_555 1_555
C10 C7 C12 30.332 1_555 1_555 1_555
C3 C7 C10 175.168 1_555 1_555 1_555
C3 C7 C6 87.609 1_555 1_555 1_555
C3 C7 C2 30.348 1_555 1_555 1_555
C3 C7 C12 154.500 1_555 1_555 1_555
C5 C7 C3 58.504 1_555 1_555 1_555
C5 C7 C10 116.678 1_555 1_555 1_555
C5 C7 C6 29.112 1_555 1_555 1_555
C5 C7 C2 88.804 1_555 1_555 1_555
C5 C7 C12 146.812 1_555 1_555 1_555
C8 C7 C5 58.219 1_555 1_555 1_555
C8 C7 C3 116.709 1_555 1_555 1_555
C8 C7 C10 58.467 1_555 1_555 1_555
C8 C7 C6 29.108 1_555 1_555 1_555
C8 C7 C2 146.879 1_555 1_555 1_555
C8 C7 C12 88.731 1_555 1_555 1_555
C1 C7 C8 166.9(8) 1_555 1_555 1_555
C1 C7 C5 116.4(7) 1_555 1_555 1_555
C1 C7 C3 59.0(7) 1_555 1_555 1_555
C1 C7 C10 125.6(8) 1_555 1_555 1_555
C1 C7 C6 144.3(7) 1_555 1_555 1_555
C1 C7 C2 29.3(8) 1_555 1_555 1_555
C1 C7 C12 96.6(7) 1_555 1_555 1_555
C13 C7 C1 76.1(11) 1_555 1_555 1_555
C13 C7 C8 110.6(9) 1_555 1_555 1_555
C13 C7 C5 166.7(9) 1_555 1_555 1_555
C13 C7 C3 132.2(9) 1_555 1_555 1_555
C13 C7 C10 52.6(9) 1_555 1_555 1_555
C13 C7 C6 139.3(9) 1_555 1_555 1_555
C13 C7 C2 102.5(9) 1_555 1_555 1_555
C13 C7 C12 22.4(9) 1_555 1_555 1_555
C9 C7 C13 81.7(9) 1_555 1_555 1_555
C9 C7 C1 152.9(8) 1_555 1_555 1_555
C9 C7 C8 29.171 1_555 1_555 1_555
C9 C7 C5 87.390 1_555 1_555 1_555
C9 C7 C3 145.870 1_555 1_555 1_555
C9 C7 C10 29.301 1_555 1_555 1_555
C9 C7 C6 58.278 1_555 1_555 1_555
C9 C7 C2 175.056 1_555 1_555 1_555
C9 C7 C12 59.605 1_555 1_555 1_555
C4 C7 C9 116.574 1_555 1_555 1_555
C4 C7 C13 160.5(9) 1_555 1_555 1_555
C4 C7 C1 87.8(7) 1_555 1_555 1_555
C4 C7 C8 87.403 1_555 1_555 1_555
C4 C7 C5 29.186 1_555 1_555 1_555
C4 C7 C3 29.322 1_555 1_555 1_555
C4 C7 C10 145.863 1_555 1_555 1_555
C4 C7 C6 58.296 1_555 1_555 1_555
C4 C7 C2 59.649 1_555 1_555 1_555
C4 C7 C12 175.202 1_555 1_555 1_555
O2 C7 C4 108.6(4) 1_555 1_555 1_555
O2 C7 C9 127.6(4) 1_555 1_555 1_555
O2 C7 C13 59.6(10) 1_555 1_555 1_555
O2 C7 C1 25.5(10) 1_555 1_555 1_555
O2 C7 C8 148.9(4) 1_555 1_555 1_555
O2 C7 C5 133.7(4) 1_555 1_555 1_555
O2 C7 C3 81.9(4) 1_555 1_555 1_555
O2 C7 C10 102.3(4) 1_555 1_555 1_555
O2 C7 C6 152.3(4) 1_555 1_555 1_555
O2 C7 C2 54.0(4) 1_555 1_555 1_555
O2 C7 C12 76.2(4) 1_555 1_555 1_555
O5 C7 O2 55.6(7) 1_555 1_555 1_555
O5 C7 C4 138.1(4) 1_555 1_555 1_555
O5 C7 C9 100.2(5) 1_555 1_555 1_555
O5 C7 C13 22.8(9) 1_555 1_555 1_555
O5 C7 C1 63.0(8) 1_555 1_555 1_555
O5 C7 C8 127.1(5) 1_555 1_555 1_555
O5 C7 C5 157.8(5) 1_555 1_555 1_555
O5 C7 C3 112.0(5) 1_555 1_555 1_555
O5 C7 C10 72.6(5) 1_555 1_555 1_555
O5 C7 C6 151.0(5) 1_555 1_555 1_555
O5 C7 C2 84.5(5) 1_555 1_555 1_555
O5 C7 C12 43.9(4) 1_555 1_555 1_555
C6 C8 C9 120.317 1_555 1_555 1_555
C5 C8 C6 30.946 1_555 1_555 1_555
C5 C8 C9 151.262 1_555 1_555 1_555
C10 C8 C5 121.283 1_555 1_555 1_555
C10 C8 C6 90.341 1_555 1_555 1_555
C10 C8 C9 29.983 1_555 1_555 1_555
C7 C8 C10 60.412 1_555 1_555 1_555
C7 C8 C5 60.880 1_555 1_555 1_555
C7 C8 C6 29.933 1_555 1_555 1_555
C7 C8 C9 90.383 1_555 1_555 1_555
C12 C8 C7 30.480 1_555 1_555 1_555
C12 C8 C10 29.967 1_555 1_555 1_555
C12 C8 C5 91.321 1_555 1_555 1_555
C12 C8 C6 60.387 1_555 1_555 1_555
C12 C8 C9 59.949 1_555 1_555 1_555
C10 C9 C8 120.173 1_555 1_555 1_555
C6 C9 C10 90.136 1_555 1_555 1_555
C6 C9 C8 30.044 1_555 1_555 1_555
C12 C9 C6 60.736 1_555 1_555 1_555
C12 C9 C10 29.407 1_555 1_555 1_555
C12 C9 C8 90.767 1_555 1_555 1_555
C7 C9 C12 30.368 1_555 1_555 1_555
C7 C9 C6 30.402 1_555 1_555 1_555
C7 C9 C10 59.744 1_555 1_555 1_555
C7 C9 C8 60.446 1_555 1_555 1_555
C12 C10 C9 121.737 1_555 1_555 1_555
C13 C10 C12 40.3(9) 1_555 1_555 1_555
C13 C10 C9 160.5(9) 1_555 1_555 1_555
C8 C10 C13 131.5(9) 1_555 1_555 1_555
C8 C10 C12 91.894 1_555 1_555 1_555
C8 C10 C9 29.845 1_555 1_555 1_555
C7 C10 C8 61.121 1_555 1_555 1_555
C7 C10 C13 71.0(9) 1_555 1_555 1_555
C7 C10 C12 30.843 1_555 1_555 1_555
C7 C10 C9 90.955 1_555 1_555 1_555
O4 C10 C7 96.2(6) 1_555 1_555 1_555
O4 C10 C8 156.8(6) 1_555 1_555 1_555
O4 C10 C13 28.3(11) 1_555 1_555 1_555
O4 C10 C12 65.7(6) 1_555 1_555 1_555
O4 C10 C9 170.8(5) 1_555 1_555 1_555
C6 C10 O4 127.0(6) 1_555 1_555 1_555
C6 C10 C7 30.977 1_555 1_555 1_555
C6 C10 C8 30.146 1_555 1_555 1_555
C6 C10 C13 101.6(9) 1_555 1_555 1_555
C6 C10 C12 61.761 1_555 1_555 1_555
C6 C10 C9 59.987 1_555 1_555 1_555
C7 C12 C10 118.825 1_555 1_555 1_555
C13 C12 C7 137.0(16) 1_555 1_555 1_555
C13 C12 C10 103.8(16) 1_555 1_555 1_555
O5 C12 C13 28.5(17) 1_555 1_555 1_555
O5 C12 C7 111.2(6) 1_555 1_555 1_555
O5 C12 C10 125.2(6) 1_555 1_555 1_555
O4 C12 O5 55.6(8) 1_555 1_555 1_555
O4 C12 C13 27.1(17) 1_555 1_555 1_555
O4 C12 C7 157.4(6) 1_555 1_555 1_555
O4 C12 C10 81.7(6) 1_555 1_555 1_555
C9 C12 O4 110.4(6) 1_555 1_555 1_555
C9 C12 O5 147.6(7) 1_555 1_555 1_555
C9 C12 C13 132.1(15) 1_555 1_555 1_555
C9 C12 C7 90.027 1_555 1_555 1_555
C9 C12 C10 28.856 1_555 1_555 1_555
C6 C12 C9 58.963 1_555 1_555 1_555
C6 C12 O4 167.3(5) 1_555 1_555 1_555
C6 C12 O5 137.1(6) 1_555 1_555 1_555
C6 C12 C13 165.6(16) 1_555 1_555 1_555
C6 C12 C7 31.128 1_555 1_555 1_555
C6 C12 C10 87.812 1_555 1_555 1_555
C2 C12 C6 58.961 1_555 1_555 1_555
C2 C12 C9 117.804 1_555 1_555 1_555
C2 C12 O4 130.5(6) 1_555 1_555 1_555
C2 C12 O5 86.4(6) 1_555 1_555 1_555
C2 C12 C13 109.8(16) 1_555 1_555 1_555
C2 C12 C7 27.833 1_555 1_555 1_555
C2 C12 C10 146.467 1_555 1_555 1_555
C8 C12 C2 88.610 1_555 1_555 1_555
C8 C12 C6 29.686 1_555 1_555 1_555
C8 C12 C9 29.284 1_555 1_555 1_555
C8 C12 O4 139.4(6) 1_555 1_555 1_555
C8 C12 O5 154.5(7) 1_555 1_555 1_555
C8 C12 C13 159.9(15) 1_555 1_555 1_555
C8 C12 C7 60.788 1_555 1_555 1_555
C8 C12 C10 58.139 1_555 1_555 1_555
O2 C12 C8 129.3(4) 1_555 1_555 1_555
O2 C12 C2 51.6(4) 1_555 1_555 1_555
O2 C12 C6 104.2(4) 1_555 1_555 1_555
O2 C12 C9 147.9(4) 1_555 1_555 1_555
O2 C12 O4 81.4(8) 1_555 1_555 1_555
O2 C12 O5 63.8(8) 1_555 1_555 1_555
O2 C12 C13 70.5(16) 1_555 1_555 1_555
O2 C12 C7 76.1(4) 1_555 1_555 1_555
O2 C12 C10 147.6(4) 1_555 1_555 1_555
C1 C12 O2 24.3(8) 1_555 1_555 1_555
C1 C12 C8 116.0(5) 1_555 1_555 1_555
C1 C12 C2 29.1(6) 1_555 1_555 1_555
C1 C12 C6 87.0(5) 1_555 1_555 1_555
C1 C12 C9 143.9(5) 1_555 1_555 1_555
C1 C12 O4 101.5(8) 1_555 1_555 1_555
C1 C12 O5 66.2(8) 1_555 1_555 1_555
C1 C12 C13 83.7(16) 1_555 1_555 1_555
C1 C12 C7 56.2(5) 1_555 1_555 1_555
C1 C12 C10 165.8(6) 1_555 1_555 1_555

loop_
_geom_bond_atom_site_label_1
_geom_bond_atom_site_label_2
_geom_bond_distance
_geom_bond_site_symmetry_1
_geom_bond_site_symmetry_2
Al1 O4 1.83(2) 1_555 3_564
Al1 O1 1.86(3) 1_555 2_555
Al1 O1 1.88(3) 1_555 1_555
Al1 O3 1.89(4) 1_555 2_545
Al1 O5 1.94(2) 1_555 4_576
Al1 O2 1.97(4) 1_555 1_555
Al1 C13 2.73(4) 1_555 3_564
Al1 C1 2.87(4) 1_555 2_545
Al1 C13 2.94(3) 1_555 4_576
Al1 C1 3.09(4) 1_555 1_555
Al1 O2 3.10(3) 1_555 2_545
Al1 O5 3.16(3) 1_555 3_564
O1 Al1 1.86(3) 1_555 2_545
O1 Al1 1.88(3) 1_555 1_555
O1 O3 2.55(4) 1_555 1_545
O1 O5 2.57(4) 1_555 4_576
O1 O2 2.58(4) 1_555 2_545
O1 O5 2.62(3) 1_555 3_564
O1 O4 2.67(3) 1_555 4_566
O1 O3 2.75(4) 1_555 2_545
O1 O4 2.76(3) 1_555 3_564
O1 O2 2.82(4) 1_555 1_555
O1 C13 2.88(3) 1_555 3_564
O1 C1 3.03(5) 1_555 2_545
O1 O4 3.05(4) 1_555 1_555
O2 C1 1.28(5) 1_555 1_555
O2 Al1 1.97(4) 1_555 1_555
O2 O3 2.16(4) 1_555 1_555
O2 C2 2.42(3) 1_555 1_555
O2 O1 2.58(4) 1_555 2_555
O2 O4 2.73(4) 1_555 3_564
O2 O5 2.76(3) 1_555 4_576
O2 O1 2.82(4) 1_555 1_555
O2 C13 2.85(5) 1_555 1_555
O2 O5 2.85(4) 1_555 1_555
O2 C7 2.96(3) 1_555 1_555
O2 C12 2.96(3) 1_555 1_555
O2 Al1 3.10(3) 1_555 2_555
O3 C1 1.25(5) 1_555 1_555
O3 Al1 1.89(4) 1_555 2_555
O3 O2 2.16(4) 1_555 1_555
O3 O5 2.37(4) 1_555 3_574
O3 C2 2.44(3) 1_555 1_555
O3 O1 2.55(4) 1_555 1_565
O3 O1 2.75(4) 1_555 2_555
O3 O4 2.89(3) 1_555 4_576
O3 C3 2.94(3) 1_555 1_555
O3 C13 3.15(5) 1_555 3_574
C1 O3 1.25(5) 1_555 1_555
C1 O2 1.28(5) 1_555 1_555
C1 C2 1.51(4) 1_555 1_555
C1 C3 2.47(3) 1_555 1_555
C1 C7 2.58(4) 1_555 1_555
C1 Al1 2.87(4) 1_555 2_555
C1 O1 3.03(5) 1_555 2_555
C1 O5 3.03(4) 1_555 1_555
C1 C12 3.09(4) 1_555 1_555
C1 Al1 3.09(4) 1_555 1_555
C13 O4 1.22(5) 1_555 1_555
C13 O5 1.23(4) 1_555 1_555
C13 C12 1.54(3) 1_555 1_555
C13 C10 2.32(4) 1_555 1_555
C13 Al1 2.73(4) 1_555 3_565
C13 C7 2.76(3) 1_555 1_555
C13 O2 2.85(5) 1_555 1_555
C13 O1 2.88(3) 1_555 3_565
C13 Al1 2.94(3) 1_555 4_576
C13 O3 3.15(5) 1_555 3_575
O4 C13 1.22(5) 1_555 1_555
O4 Al1 1.83(2) 1_555 3_565
O4 O5 2.20(3) 1_555 1_555
O4 C12 2.375(19) 1_555 1_555
O4 C10 2.578(18) 1_555 1_555
O4 O1 2.67(3) 1_555 4_566
O4 O2 2.73(4) 1_555 3_565
O4 O1 2.76(3) 1_555 3_565
O4 O3 2.89(3) 1_555 4_576
O4 O1 3.05(4) 1_555 1_555
O5 C13 1.23(4) 1_555 1_555
O5 Al1 1.94(2) 1_555 4_576
O5 O4 2.20(3) 1_555 1_555
O5 C12 2.34(2) 1_555 1_555
O5 O3 2.37(4) 1_555 3_575
O5 O1 2.57(4) 1_555 4_576
O5 O1 2.62(3) 1_555 3_565
O5 O2 2.76(3) 1_555 4_576
O5 O2 2.85(4) 1_555 1_555
O5 C1 3.03(4) 1_555 1_555
O5 C7 3.15(2) 1_555 1_555
O5 Al1 3.16(3) 1_555 3_565
C2 C3 1.40174 1_555 1_555
C2 C7 1.42317 1_555 1_555
C2 C1 1.51(4) 1_555 1_555
C2 O2 2.42(3) 1_555 1_555
C2 C4 2.42843 1_555 1_555
C2 O3 2.44(3) 1_555 1_555
C2 C6 2.43912 1_555 1_555
C2 C12 2.51667 1_555 1_555
C2 C5 2.80526 1_555 1_555
C3 C4 1.37830 1_555 1_555
C3 C2 1.40174 1_555 1_555
C3 C5 2.38407 1_555 1_555
C3 C7 2.43141 1_555 1_555
C3 C1 2.47(3) 1_555 1_555
C3 C6 2.76617 1_555 1_555
C3 O3 2.94(3) 1_555 1_555
C4 C5 1.37233 1_555 1_555
C4 C3 1.37830 1_555 1_555
C4 C6 2.39481 1_555 1_555
C4 C2 2.42843 1_555 1_555
C4 C7 2.81411 1_555 1_555
C5 C4 1.37233 1_555 1_555
C5 C6 1.38823 1_555 1_555
C5 C8 2.38143 1_555 1_555
C5 C3 2.38407 1_555 1_555
C5 C7 2.44735 1_555 1_555
C5 C2 2.80526 1_555 1_555
C6 C5 1.38823 1_555 1_555
C6 C8 1.38859 1_555 1_555
C6 C7 1.42440 1_555 1_555
C6 C9 2.39420 1_555 1_555
C6 C4 2.39481 1_555 1_555
C6 C12 2.43763 1_555 1_555
C6 C2 2.43912 1_555 1_555
C6 C10 2.76493 1_555 1_555
C6 C3 2.76617 1_555 1_555
C7 C12 1.42258 1_555 1_555
C7 C2 1.42317 1_555 1_555
C7 C6 1.42440 1_555 1_555
C7 C10 2.43097 1_555 1_555
C7 C3 2.43141 1_555 1_555
C7 C5 2.44735 1_555 1_555
C7 C8 2.44787 1_555 1_555
C7 C1 2.58(4) 1_555 1_555
C7 C13 2.76(3) 1_555 1_555
C7 C9 2.81393 1_555 1_555
C7 C4 2.81411 1_555 1_555
C7 O2 2.96(3) 1_555 1_555
C7 O5 3.15(2) 1_555 1_555
C8 C9 1.37158 1_555 1_555
C8 C6 1.38859 1_555 1_555
C8 C5 2.38143 1_555 1_555
C8 C10 2.38270 1_555 1_555
C8 C7 2.44787 1_555 1_555
C8 C12 2.80385 1_555 1_555
C9 C8 1.37158 1_555 1_555
C9 C10 1.37734 1_555 1_555
C9 C6 2.39420 1_555 1_555
C9 C12 2.42718 1_555 1_555
C9 C7 2.81393 1_555 1_555
C10 C9 1.37734 1_555 1_555
C10 C12 1.40129 1_555 1_555
C10 C13 2.32(4) 1_555 1_555
C10 C8 2.38270 1_555 1_555
C10 C7 2.43097 1_555 1_555
C10 O4 2.578(18) 1_555 1_555
C10 C6 2.76493 1_555 1_555
C12 C10 1.40129 1_555 1_555
C12 C7 1.42258 1_555 1_555
C12 C13 1.54(3) 1_555 1_555
C12 O5 2.34(2) 1_555 1_555
C12 O4 2.375(19) 1_555 1_555
C12 C9 2.42718 1_555 1_555
C12 C6 2.43763 1_555 1_555
C12 C2 2.51667 1_555 1_555
C12 C8 2.80385 1_555 1_555
C12 O2 2.96(3) 1_555 1_555
C12 C1 3.09(4) 1_555 1_555
